data_4067725
loop_
_publ_author_name
'MacIntosh, Ian S.'
'Sherren, Cody N.'
'Robertson, Katherine N.'
'Masuda, Jason D.'
'Pye, Cory C.'
'Clyburne, Jason A. C.'

_publ_section_title
;
 Isolation and Structures of Two New Organozinc Anions from Solutions Rich
 in Halide Ions
;
_journal_issue 9
_journal_name_full Organometallics
_journal_page_first 2063
_journal_paper_doi 10.1021/om901097r
_journal_volume 29
_journal_year 2010
_chemical_formula_sum 'C49.77 H44.42 Br3.12 P2 Zn'
_chemical_formula_weight 1018.79
_chemical_name_systematic
;
 ?
;
_space_group_IT_number 61
_symmetry_cell_setting orthorhombic
_symmetry_Int_Tables_number 61
_symmetry_space_group_name_Hall '-P 2ac 2ab'
_symmetry_space_group_name_H-M 'P b c a'
_atom_sites_solution_hydrogens geom
_atom_sites_solution_primary direct
_atom_sites_solution_secondary difmap
_audit_creation_method SHELXL-97
_cell_angle_alpha 90.00
_cell_angle_beta 90.00
_cell_angle_gamma 90.00
_cell_formula_units_Z 8
_cell_length_a 17.3180(4)
_cell_length_b 20.9220(3)
_cell_length_c 24.8930(5)
_cell_measurement_reflns_used 9756
_cell_measurement_temperature 173(2)
_cell_measurement_theta_max 27.48
_cell_measurement_theta_min 1.00
_cell_volume 9019.4(3)
_computing_structure_refinement 'SHELXL-97 (Sheldrick, 1997)'
_diffrn_ambient_temperature 173(2)
_diffrn_measured_fraction_theta_full 0.995
_diffrn_measured_fraction_theta_max 0.995
_diffrn_radiation_monochromator graphite
_diffrn_radiation_source 'fine-focus sealed tube'
_diffrn_radiation_type MoK\a
_diffrn_radiation_wavelength 0.71073
_diffrn_reflns_av_R_equivalents 0.0548
_diffrn_reflns_av_sigmaI/netI 0.0726
_diffrn_reflns_limit_h_max 22
_diffrn_reflns_limit_h_min -22
_diffrn_reflns_limit_k_max 27
_diffrn_reflns_limit_k_min -26
_diffrn_reflns_limit_l_max 32
_diffrn_reflns_limit_l_min -32
_diffrn_reflns_number 18862
_diffrn_reflns_theta_full 27.48
_diffrn_reflns_theta_max 27.48
_diffrn_reflns_theta_min 2.89
_exptl_absorpt_coefficient_mu 3.413
_exptl_absorpt_correction_T_max 0.4824
_exptl_absorpt_correction_T_min 0.4275
_exptl_absorpt_correction_type multi-scan
_exptl_crystal_density_diffrn 1.501
_exptl_crystal_density_method 'not measured'
_exptl_crystal_F_000 4097
_exptl_crystal_size_max 0.30
_exptl_crystal_size_mid 0.25
_exptl_crystal_size_min 0.25
_refine_diff_density_max 0.981
_refine_diff_density_min -1.503
_refine_diff_density_rms 0.115
_refine_ls_extinction_method none
_refine_ls_goodness_of_fit_ref 1.048
_refine_ls_hydrogen_treatment noref
_refine_ls_matrix_type full
_refine_ls_number_parameters 524
_refine_ls_number_reflns 10305
_refine_ls_number_restraints 6
_refine_ls_restrained_S_all 1.049
_refine_ls_R_factor_all 0.1140
_refine_ls_R_factor_gt 0.0618
_refine_ls_shift/su_max 0.001
_refine_ls_shift/su_mean 0.000
_refine_ls_structure_factor_coef Fsqd
_refine_ls_weighting_details 'calc w=1/[\s^2^(Fo^2^)+(0.0505P)^2^+34.0375P] where P=(Fo^2^+2Fc^2^)/3'
_refine_ls_weighting_scheme calc
_refine_ls_wR_factor_gt 0.1275
_refine_ls_wR_factor_ref 0.1478
_reflns_number_gt 6622
_reflns_number_total 10305
_reflns_threshold_expression >2sigma(I)
_cod_data_source_file om901097r_si_001.cif
_cod_data_source_block EtZnBr3
_cod_database_code 4067725

loop_
_symmetry_equiv_pos_as_xyz
'x, y, z'
'-x+1/2, -y, z+1/2'
'x+1/2, -y+1/2, -z'
'-x, y+1/2, -z+1/2'
'-x, -y, -z'
'x-1/2, y, -z-1/2'
'-x-1/2, y-1/2, z'
'x, -y-1/2, z-1/2'

loop_
_atom_site_label
_atom_site_type_symbol
_atom_site_fract_x
_atom_site_fract_y
_atom_site_fract_z
_atom_site_U_iso_or_equiv
_atom_site_adp_type
_atom_site_occupancy
_atom_site_symmetry_multiplicity
_atom_site_calc_flag
_atom_site_refinement_flags
_atom_site_disorder_assembly
_atom_site_disorder_group
P1 P 0.12162(7) 0.09137(6) 0.12698(5) 0.0255(3) Uani 1 1 d . . .
P2 P 0.06898(7) 0.43301(6) 0.11196(5) 0.0237(3) Uani 1 1 d . . .
C1 C 0.1567(3) 0.0643(2) 0.1912(2) 0.0262(11) Uani 1 1 d . . .
C2 C 0.2004(4) 0.0095(3) 0.1941(2) 0.0406(14) Uani 1 1 d . . .
H2 H 0.2123 -0.0136 0.1623 0.049 Uiso 1 1 calc R . .
C3 C 0.2272(4) -0.0120(3) 0.2432(2) 0.0464(16) Uani 1 1 d . . .
H3 H 0.2568 -0.0502 0.2452 0.056 Uiso 1 1 calc R . .
C4 C 0.2110(3) 0.0218(3) 0.2891(2) 0.0388(14) Uani 1 1 d . . .
H4 H 0.2291 0.0070 0.3229 0.047 Uiso 1 1 calc R . .
C5 C 0.1691(4) 0.0765(3) 0.2861(2) 0.0493(17) Uani 1 1 d . . .
H5 H 0.1588 0.0999 0.3180 0.059 Uiso 1 1 calc R . .
C6 C 0.1412(4) 0.0986(3) 0.2372(2) 0.0454(16) Uani 1 1 d . . .
H6 H 0.1118 0.1369 0.2356 0.055 Uiso 1 1 calc R . .
C7 C 0.0294(3) 0.1286(2) 0.1358(2) 0.0285(11) Uani 1 1 d . . .
C8 C -0.0384(3) 0.0955(3) 0.1249(2) 0.0341(13) Uani 1 1 d . . .
H8 H -0.0364 0.0532 0.1111 0.041 Uiso 1 1 calc R . .
C9 C -0.1090(3) 0.1247(3) 0.1342(2) 0.0418(15) Uani 1 1 d . . .
H9 H -0.1554 0.1028 0.1255 0.050 Uiso 1 1 calc R . .
C10 C -0.1125(3) 0.1848(3) 0.1557(3) 0.0464(16) Uani 1 1 d . . .
H10 H -0.1612 0.2040 0.1627 0.056 Uiso 1 1 calc R . .
C11 C -0.0454(4) 0.2176(3) 0.1672(3) 0.0494(16) Uani 1 1 d . . .
H11 H -0.0479 0.2591 0.1824 0.059 Uiso 1 1 calc R . .
C12 C 0.0252(3) 0.1901(3) 0.1567(3) 0.0412(14) Uani 1 1 d . . .
H12 H 0.0712 0.2133 0.1637 0.049 Uiso 1 1 calc R . .
C13 C 0.1873(3) 0.1485(2) 0.0990(2) 0.0273(11) Uani 1 1 d . . .
C14 C 0.1630(3) 0.1861(2) 0.0553(2) 0.0360(13) Uani 1 1 d . . .
H14 H 0.1116 0.1826 0.0422 0.043 Uiso 1 1 calc R . .
C15 C 0.2138(4) 0.2280(3) 0.0315(2) 0.0415(14) Uani 1 1 d . . .
H15 H 0.1984 0.2525 0.0013 0.050 Uiso 1 1 calc R . .
C16 C 0.2884(3) 0.2339(3) 0.0524(3) 0.0409(14) Uani 1 1 d . . .
H16 H 0.3229 0.2641 0.0369 0.049 Uiso 1 1 calc R . .
C17 C 0.3127(3) 0.1977(3) 0.0943(3) 0.0408(14) Uani 1 1 d . . .
H17 H 0.3641 0.2018 0.1073 0.049 Uiso 1 1 calc R . .
C18 C 0.2623(3) 0.1546(3) 0.1182(2) 0.0349(13) Uani 1 1 d . . .
H18 H 0.2790 0.1293 0.1476 0.042 Uiso 1 1 calc R . .
C19 C 0.1137(3) 0.0233(2) 0.0836(2) 0.0260(11) Uani 1 1 d . . .
C20 C 0.1339(4) 0.0281(3) 0.0300(2) 0.0397(14) Uani 1 1 d . . .
H20 H 0.1524 0.0675 0.0159 0.048 Uiso 1 1 calc R . .
C21 C 0.1270(4) -0.0248(3) -0.0031(2) 0.0487(16) Uani 1 1 d . . .
H21 H 0.1402 -0.0214 -0.0400 0.058 Uiso 1 1 calc R . .
C22 C 0.1013(4) -0.0822(3) 0.0169(2) 0.0405(14) Uani 1 1 d . . .
H22 H 0.0971 -0.1183 -0.0061 0.049 Uiso 1 1 calc R . .
C23 C 0.0818(3) -0.0875(3) 0.0701(2) 0.0381(14) Uani 1 1 d . . .
H23 H 0.0649 -0.1273 0.0840 0.046 Uiso 1 1 calc R . .
C24 C 0.0868(3) -0.0352(3) 0.1031(2) 0.0365(13) Uani 1 1 d . . .
H24 H 0.0718 -0.0388 0.1397 0.044 Uiso 1 1 calc R . .
C25 C 0.1331(3) 0.3820(2) 0.1494(2) 0.0242(11) Uani 1 1 d . . .
C26 C 0.2098(3) 0.3755(2) 0.1340(2) 0.0289(12) Uani 1 1 d . . .
H26 H 0.2285 0.3965 0.1028 0.035 Uiso 1 1 calc R . .
C27 C 0.2589(3) 0.3380(3) 0.1646(2) 0.0383(14) Uani 1 1 d . . .
H27 H 0.3116 0.3339 0.1547 0.046 Uiso 1 1 calc R . .
C28 C 0.2316(4) 0.3070(3) 0.2089(2) 0.0406(14) Uani 1 1 d . . .
H28 H 0.2656 0.2807 0.2291 0.049 Uiso 1 1 calc R . .
C29 C 0.1559(4) 0.3131(3) 0.2251(2) 0.0413(15) Uani 1 1 d . . .
H29 H 0.1381 0.2917 0.2564 0.050 Uiso 1 1 calc R . .
C30 C 0.1061(3) 0.3507(2) 0.1954(2) 0.0335(12) Uani 1 1 d . . .
H30 H 0.0538 0.3553 0.2062 0.040 Uiso 1 1 calc R . .
C31 C -0.0254(3) 0.3971(2) 0.1084(2) 0.0329(13) Uani 1 1 d . . .
C32 C -0.0474(4) 0.3584(3) 0.0670(3) 0.0525(17) Uani 1 1 d . . .
H32 H -0.0138 0.3515 0.0374 0.063 Uiso 1 1 calc R . .
C33 C -0.1194(5) 0.3291(4) 0.0687(4) 0.073(2) Uani 1 1 d . . .
H33 H -0.1345 0.3025 0.0396 0.087 Uiso 1 1 calc R . .
C34 C -0.1676(4) 0.3368(3) 0.1092(4) 0.065(2) Uani 1 1 d . . .
H34 H -0.2161 0.3156 0.1093 0.078 Uiso 1 1 calc R . .
C35 C -0.1466(4) 0.3760(3) 0.1513(4) 0.071(3) Uani 1 1 d . . .
H35 H -0.1810 0.3818 0.1806 0.085 Uiso 1 1 calc R . .
C36 C -0.0757(4) 0.4070(3) 0.1513(3) 0.0557(19) Uani 1 1 d . . .
H36 H -0.0616 0.4344 0.1801 0.067 Uiso 1 1 calc R . .
C37 C 0.0582(3) 0.5084(2) 0.1449(2) 0.0312(12) Uani 1 1 d . . .
C38 C 0.0912(4) 0.5196(3) 0.1945(2) 0.0450(16) Uani 1 1 d . . .
H38 H 0.1195 0.4868 0.2121 0.054 Uiso 1 1 calc R . .
C39 C 0.0827(5) 0.5796(3) 0.2187(3) 0.065(2) Uani 1 1 d . . .
H39 H 0.1059 0.5877 0.2526 0.078 Uiso 1 1 calc R . .
C40 C 0.0406(5) 0.6269(3) 0.1935(3) 0.064(2) Uani 1 1 d . . .
H40 H 0.0340 0.6672 0.2104 0.076 Uiso 1 1 calc R . .
C41 C 0.0086(4) 0.6158(3) 0.1445(3) 0.0546(19) Uani 1 1 d . . .
H41 H -0.0190 0.6490 0.1269 0.066 Uiso 1 1 calc R . .
C42 C 0.0156(3) 0.5568(2) 0.1199(3) 0.0406(14) Uani 1 1 d . . .
H42 H -0.0083 0.5493 0.0861 0.049 Uiso 1 1 calc R . .
C43 C 0.1106(3) 0.4442(2) 0.0465(2) 0.0287(11) Uani 1 1 d . . .
C44 C 0.1353(3) 0.5046(3) 0.0286(3) 0.0440(15) Uani 1 1 d . . .
H44 H 0.1287 0.5414 0.0504 0.053 Uiso 1 1 calc R . .
C45 C 0.1692(4) 0.5094(4) -0.0213(3) 0.068(2) Uani 1 1 d . . .
H45 H 0.1861 0.5499 -0.0338 0.082 Uiso 1 1 calc R . .
C46 C 0.1789(5) 0.4566(5) -0.0529(3) 0.069(2) Uani 1 1 d . . .
H46 H 0.2015 0.4611 -0.0875 0.083 Uiso 1 1 calc R . .
C47 C 0.1565(4) 0.3978(4) -0.0356(3) 0.0590(19) Uani 1 1 d . . .
H47 H 0.1644 0.3613 -0.0576 0.071 Uiso 1 1 calc R . .
C48 C 0.1228(4) 0.3917(3) 0.0136(2) 0.0433(15) Uani 1 1 d . . .
H48 H 0.1072 0.3506 0.0256 0.052 Uiso 1 1 calc R . .
Zn1 Zn 0.57602(3) 0.19456(3) 0.61617(3) 0.03023(16) Uani 1 1 d . . .
Br1 Br 0.47522(3) 0.19375(3) 0.68861(2) 0.03820(16) Uani 1 1 d . A .
Br2A Br 0.51013(16) 0.24623(16) 0.53746(11) 0.0352(4) Uani 0.884(6) 1 d P A .
Br2B Br 0.5227(14) 0.2384(14) 0.5465(10) 0.048(5) Uani 0.116(6) 1 d P A .
Br3 Br 0.67220(4) 0.27418(3) 0.64449(3) 0.04842(19) Uani 1 1 d . A .
Br4 Br 0.6335(8) 0.0930(7) 0.6207(7) 0.091(6) Uani 0.116(6) 1 d PU A 1
C49 C 0.6186(7) 0.1072(6) 0.6008(5) 0.047(3) Uani 0.884(6) 1 d P A 2
H49A H 0.5833 0.0841 0.5762 0.056 Uiso 0.884(6) 1 calc PR A 2
H49B H 0.6694 0.1112 0.5829 0.056 Uiso 0.884(6) 1 calc PR A 2
C50 C 0.6281(6) 0.0677(4) 0.6549(5) 0.059(3) Uani 0.884(6) 1 d P A 2
H50A H 0.6485 0.0251 0.6467 0.088 Uiso 0.884(6) 1 calc PR A 2
H50B H 0.5778 0.0635 0.6725 0.088 Uiso 0.884(6) 1 calc PR A 2
H50C H 0.6640 0.0901 0.6789 0.088 Uiso 0.884(6) 1 calc PR A 2

loop_
_atom_site_aniso_label
_atom_site_aniso_U_11
_atom_site_aniso_U_22
_atom_site_aniso_U_33
_atom_site_aniso_U_23
_atom_site_aniso_U_13
_atom_site_aniso_U_12
P1 0.0219(6) 0.0247(6) 0.0297(7) 0.0019(5) -0.0012(6) 0.0004(5)
P2 0.0210(6) 0.0198(6) 0.0303(7) -0.0005(5) 0.0001(6) 0.0004(5)
C1 0.020(2) 0.031(3) 0.027(3) 0.003(2) 0.001(2) 0.003(2)
C2 0.055(4) 0.047(3) 0.020(3) -0.002(2) 0.001(3) 0.021(3)
C3 0.057(4) 0.046(3) 0.035(4) -0.001(3) -0.001(3) 0.023(3)
C4 0.044(3) 0.050(3) 0.023(3) 0.005(3) 0.002(3) 0.005(3)
C5 0.074(5) 0.050(4) 0.024(3) -0.013(3) -0.005(3) 0.013(3)
C6 0.056(4) 0.039(3) 0.041(4) -0.011(3) -0.004(3) 0.021(3)
C7 0.022(2) 0.030(3) 0.034(3) 0.003(2) -0.005(2) 0.004(2)
C8 0.028(3) 0.036(3) 0.038(3) 0.000(2) 0.001(2) 0.000(2)
C9 0.025(3) 0.049(4) 0.051(4) 0.001(3) -0.007(3) -0.002(3)
C10 0.028(3) 0.053(4) 0.058(4) 0.007(3) 0.001(3) 0.014(3)
C11 0.039(3) 0.035(3) 0.073(5) -0.003(3) -0.007(3) 0.015(3)
C12 0.028(3) 0.032(3) 0.063(4) -0.001(3) -0.008(3) 0.005(2)
C13 0.023(3) 0.026(2) 0.034(3) -0.001(2) 0.005(2) 0.000(2)
C14 0.032(3) 0.031(3) 0.045(4) 0.006(2) -0.004(3) 0.001(2)
C15 0.053(4) 0.030(3) 0.041(4) 0.008(3) 0.008(3) 0.004(3)
C16 0.038(3) 0.032(3) 0.052(4) -0.001(3) 0.012(3) -0.010(3)
C17 0.028(3) 0.040(3) 0.054(4) 0.000(3) -0.002(3) -0.006(3)
C18 0.031(3) 0.033(3) 0.042(3) 0.001(2) -0.007(3) 0.001(2)
C19 0.022(2) 0.026(2) 0.029(3) -0.003(2) -0.003(2) -0.002(2)
C20 0.054(4) 0.031(3) 0.034(3) 0.004(2) -0.002(3) -0.013(3)
C21 0.075(5) 0.042(3) 0.029(3) -0.004(3) 0.001(3) -0.013(3)
C22 0.050(4) 0.031(3) 0.040(4) -0.006(2) -0.010(3) -0.005(3)
C23 0.039(3) 0.028(3) 0.047(4) 0.007(2) 0.003(3) -0.012(3)
C24 0.037(3) 0.037(3) 0.036(3) 0.002(2) 0.009(3) -0.007(3)
C25 0.025(2) 0.021(2) 0.026(3) -0.004(2) -0.003(2) 0.000(2)
C26 0.026(3) 0.028(3) 0.033(3) -0.003(2) -0.002(2) 0.004(2)
C27 0.028(3) 0.039(3) 0.048(4) -0.008(3) -0.006(3) 0.010(3)
C28 0.050(4) 0.034(3) 0.038(3) 0.001(3) -0.020(3) 0.008(3)
C29 0.057(4) 0.034(3) 0.033(3) 0.008(2) -0.007(3) -0.007(3)
C30 0.038(3) 0.031(3) 0.031(3) 0.001(2) 0.004(3) -0.005(2)
C31 0.021(3) 0.025(3) 0.053(4) 0.006(2) 0.003(3) 0.001(2)
C32 0.042(4) 0.058(4) 0.058(4) -0.009(3) -0.006(3) -0.016(3)
C33 0.049(5) 0.070(5) 0.099(7) -0.004(5) -0.026(5) -0.026(4)
C34 0.026(3) 0.042(4) 0.127(7) 0.027(4) -0.011(4) -0.005(3)
C35 0.034(4) 0.042(4) 0.136(8) 0.012(5) 0.035(4) 0.007(3)
C36 0.038(3) 0.038(3) 0.092(6) -0.004(3) 0.024(4) 0.000(3)
C37 0.027(3) 0.024(3) 0.043(3) -0.005(2) 0.009(2) -0.002(2)
C38 0.067(4) 0.027(3) 0.042(4) -0.002(2) 0.003(3) 0.003(3)
C39 0.102(6) 0.040(4) 0.054(4) -0.021(3) 0.013(4) -0.007(4)
C40 0.093(6) 0.026(3) 0.072(5) -0.010(3) 0.039(5) 0.002(4)
C41 0.052(4) 0.026(3) 0.086(6) 0.009(3) 0.027(4) 0.013(3)
C42 0.035(3) 0.028(3) 0.059(4) 0.002(3) 0.004(3) 0.008(3)
C43 0.023(2) 0.036(3) 0.027(3) 0.004(2) -0.004(2) 0.005(2)
C44 0.042(3) 0.041(3) 0.049(4) 0.015(3) 0.008(3) 0.004(3)
C45 0.058(4) 0.074(5) 0.074(5) 0.049(5) 0.017(4) 0.008(4)
C46 0.066(5) 0.110(7) 0.031(4) 0.017(4) 0.012(4) 0.022(5)
C47 0.061(5) 0.082(5) 0.033(4) -0.013(4) -0.003(3) 0.005(4)
C48 0.042(3) 0.053(4) 0.035(3) -0.008(3) -0.001(3) -0.006(3)
Zn1 0.0250(3) 0.0252(3) 0.0405(4) -0.0026(3) 0.0002(3) 0.0032(3)
Br1 0.0313(3) 0.0461(3) 0.0373(3) -0.0025(3) 0.0023(2) -0.0016(3)
Br2A 0.0339(7) 0.0400(7) 0.0318(10) 0.0045(7) -0.0012(8) 0.0003(5)
Br2B 0.062(10) 0.046(7) 0.038(7) 0.014(4) -0.023(5) -0.010(6)
Br3 0.0371(3) 0.0422(3) 0.0659(5) -0.0003(3) -0.0045(3) -0.0028(3)
Br4 0.068(7) 0.061(8) 0.143(14) -0.027(8) -0.033(7) -0.002(6)
C49 0.029(5) 0.050(7) 0.062(7) -0.023(5) -0.011(5) 0.004(4)
C50 0.057(5) 0.036(4) 0.082(7) 0.005(5) -0.033(5) 0.014(4)

loop_
_atom_type_symbol
_atom_type_description
_atom_type_scat_dispersion_real
_atom_type_scat_dispersion_imag
_atom_type_scat_source
C C 0.0033 0.0016 'International Tables Vol C Tables 4.2.6.8 and 6.1.1.4'
H H 0.0000 0.0000 'International Tables Vol C Tables 4.2.6.8 and 6.1.1.4'
Br Br -0.2901 2.4595 'International Tables Vol C Tables 4.2.6.8 and 6.1.1.4'
P P 0.1023 0.0942 'International Tables Vol C Tables 4.2.6.8 and 6.1.1.4'
Zn Zn 0.2839 1.4301 'International Tables Vol C Tables 4.2.6.8 and 6.1.1.4'

loop_
_geom_angle_atom_site_label_1
_geom_angle_atom_site_label_2
_geom_angle_atom_site_label_3
_geom_angle
C7 P1 C19 110.5(2)
C7 P1 C13 108.9(2)
C19 P1 C13 110.2(2)
C7 P1 C1 109.2(2)
C19 P1 C1 108.1(2)
C13 P1 C1 109.9(2)
C37 P2 C43 110.0(2)
C37 P2 C25 110.5(2)
C43 P2 C25 107.4(2)
C37 P2 C31 107.2(2)
C43 P2 C31 111.9(3)
C25 P2 C31 109.8(2)
C2 C1 C6 119.8(5)
C2 C1 P1 119.6(4)
C6 C1 P1 120.5(4)
C1 C2 C3 120.2(5)
C1 C2 H2 119.9
C3 C2 H2 119.9
C4 C3 C2 119.9(5)
C4 C3 H3 120.1
C2 C3 H3 120.1
C5 C4 C3 120.0(5)
C5 C4 H4 120.0
C3 C4 H4 120.0
C4 C5 C6 121.0(5)
C4 C5 H5 119.5
C6 C5 H5 119.5
C1 C6 C5 119.1(5)
C1 C6 H6 120.4
C5 C6 H6 120.4
C8 C7 C12 119.2(5)
C8 C7 P1 120.9(4)
C12 C7 P1 119.7(4)
C7 C8 C9 119.6(5)
C7 C8 H8 120.2
C9 C8 H8 120.2
C10 C9 C8 120.6(5)
C10 C9 H9 119.7
C8 C9 H9 119.7
C9 C10 C11 120.0(5)
C9 C10 H10 120.0
C11 C10 H10 120.0
C10 C11 C12 120.1(6)
C10 C11 H11 119.9
C12 C11 H11 119.9
C11 C12 C7 120.4(5)
C11 C12 H12 119.8
C7 C12 H12 119.8
C18 C13 C14 119.6(5)
C18 C13 P1 121.4(4)
C14 C13 P1 119.0(4)
C15 C14 C13 119.8(5)
C15 C14 H14 120.1
C13 C14 H14 120.1
C14 C15 C16 119.3(6)
C14 C15 H15 120.4
C16 C15 H15 120.4
C17 C16 C15 121.5(5)
C17 C16 H16 119.3
C15 C16 H16 119.3
C16 C17 C18 119.8(5)
C16 C17 H17 120.1
C18 C17 H17 120.1
C17 C18 C13 120.0(5)
C17 C18 H18 120.0
C13 C18 H18 120.0
C20 C19 C24 118.9(5)
C20 C19 P1 120.3(4)
C24 C19 P1 120.9(4)
C21 C20 C19 119.6(5)
C21 C20 H20 120.2
C19 C20 H20 120.2
C22 C21 C20 120.7(6)
C22 C21 H21 119.6
C20 C21 H21 119.6
C23 C22 C21 120.0(5)
C23 C22 H22 120.0
C21 C22 H22 120.0
C22 C23 C24 120.0(5)
C22 C23 H23 120.0
C24 C23 H23 120.0
C23 C24 C19 120.8(5)
C23 C24 H24 119.6
C19 C24 H24 119.6
C26 C25 C30 119.8(5)
C26 C25 P2 120.4(4)
C30 C25 P2 119.7(4)
C27 C26 C25 119.5(5)
C27 C26 H26 120.3
C25 C26 H26 120.3
C28 C27 C26 120.1(5)
C28 C27 H27 120.0
C26 C27 H27 120.0
C27 C28 C29 121.5(5)
C27 C28 H28 119.3
C29 C28 H28 119.3
C28 C29 C30 119.4(5)
C28 C29 H29 120.3
C30 C29 H29 120.3
C29 C30 C25 119.7(5)
C29 C30 H30 120.2
C25 C30 H30 120.2
C32 C31 C36 119.5(6)
C32 C31 P2 122.6(5)
C36 C31 P2 117.8(5)
C31 C32 C33 119.3(7)
C31 C32 H32 120.3
C33 C32 H32 120.3
C34 C33 C32 122.5(8)
C34 C33 H33 118.8
C32 C33 H33 118.8
C33 C34 C35 119.2(7)
C33 C34 H34 120.4
C35 C34 H34 120.4
C34 C35 C36 120.7(7)
C34 C35 H35 119.7
C36 C35 H35 119.7
C35 C36 C31 118.9(7)
C35 C36 H36 120.5
C31 C36 H36 120.5
C38 C37 C42 119.5(5)
C38 C37 P2 121.1(4)
C42 C37 P2 119.4(4)
C37 C38 C39 119.6(6)
C37 C38 H38 120.2
C39 C38 H38 120.2
C40 C39 C38 120.2(7)
C40 C39 H39 119.9
C38 C39 H39 119.9
C41 C40 C39 120.0(6)
C41 C40 H40 120.0
C39 C40 H40 120.0
C40 C41 C42 120.9(6)
C40 C41 H41 119.5
C42 C41 H41 119.5
C41 C42 C37 119.7(6)
C41 C42 H42 120.1
C37 C42 H42 120.1
C48 C43 C44 118.5(5)
C48 C43 P2 119.6(4)
C44 C43 P2 121.8(4)
C45 C44 C43 118.8(6)
C45 C44 H44 120.6
C43 C44 H44 120.6
C46 C45 C44 120.9(7)
C46 C45 H45 119.5
C44 C45 H45 119.5
C47 C46 C45 120.8(7)
C47 C46 H46 119.6
C45 C46 H46 119.6
C46 C47 C48 119.5(7)
C46 C47 H47 120.3
C48 C47 H47 120.3
C47 C48 C43 121.5(6)
C47 C48 H48 119.2
C43 C48 H48 119.2
C49 Zn1 Br2B 112.9(8)
C49 Zn1 Br4 14.1(6)
Br2B Zn1 Br4 127.0(9)
C49 Zn1 Br3 115.0(4)
Br2B Zn1 Br3 103.4(8)
Br4 Zn1 Br3 108.2(3)
C49 Zn1 Br1 112.7(4)
Br2B Zn1 Br1 106.3(7)
Br4 Zn1 Br1 104.7(5)
Br3 Zn1 Br1 105.65(3)
C49 Zn1 Br2A 114.2(3)
Br2B Zn1 Br2A 2.0(7)
Br4 Zn1 Br2A 128.3(4)
Br3 Zn1 Br2A 103.87(8)
Br1 Zn1 Br2A 104.32(6)
C50 C49 Zn1 110.5(8)
C50 C49 H49A 109.5
Zn1 C49 H49A 109.5
C50 C49 H49B 109.5
Zn1 C49 H49B 109.5
H49A C49 H49B 108.1
C49 C50 H50A 109.5
C49 C50 H50B 109.5
H50A C50 H50B 109.5
C49 C50 H50C 109.5
H50A C50 H50C 109.5
H50B C50 H50C 109.5

loop_
_geom_bond_atom_site_label_1
_geom_bond_atom_site_label_2
_geom_bond_distance
P1 C7 1.789(5)
P1 C19 1.791(5)
P1 C13 1.791(5)
P1 C1 1.802(5)
P2 C37 1.787(5)
P2 C43 1.796(5)
P2 C25 1.799(5)
P2 C31 1.801(5)
C1 C2 1.375(7)
C1 C6 1.379(8)
C2 C3 1.383(8)
C2 H2 0.9500
C3 C4 1.372(8)
C3 H3 0.9500
C4 C5 1.355(8)
C4 H4 0.9500
C5 C6 1.389(8)
C5 H5 0.9500
C6 H6 0.9500
C7 C8 1.389(7)
C7 C12 1.390(8)
C8 C9 1.386(8)
C8 H8 0.9500
C9 C10 1.368(9)
C9 H9 0.9500
C10 C11 1.378(9)
C10 H10 0.9500
C11 C12 1.376(8)
C11 H11 0.9500
C12 H12 0.9500
C13 C18 1.389(7)
C13 C14 1.408(8)
C14 C15 1.375(8)
C14 H14 0.9500
C15 C16 1.398(9)
C15 H15 0.9500
C16 C17 1.356(8)
C16 H16 0.9500
C17 C18 1.390(8)
C17 H17 0.9500
C18 H18 0.9500
C19 C20 1.385(8)
C19 C24 1.396(7)
C20 C21 1.385(8)
C20 H20 0.9500
C21 C22 1.375(8)
C21 H21 0.9500
C22 C23 1.369(8)
C22 H22 0.9500
C23 C24 1.372(8)
C23 H23 0.9500
C24 H24 0.9500
C25 C26 1.390(7)
C25 C30 1.401(7)
C26 C27 1.383(7)
C26 H26 0.9500
C27 C28 1.364(8)
C27 H27 0.9500
C28 C29 1.378(9)
C28 H28 0.9500
C29 C30 1.381(8)
C29 H29 0.9500
C30 H30 0.9500
C31 C32 1.364(8)
C31 C36 1.393(9)
C32 C33 1.391(9)
C32 H32 0.9500
C33 C34 1.318(11)
C33 H33 0.9500
C34 C35 1.380(12)
C34 H34 0.9500
C35 C36 1.389(9)
C35 H35 0.9500
C36 H36 0.9500
C37 C38 1.381(8)
C37 C42 1.400(8)
C38 C39 1.401(8)
C38 H38 0.9500
C39 C40 1.380(11)
C39 H39 0.9500
C40 C41 1.361(11)
C40 H40 0.9500
C41 C42 1.382(8)
C41 H41 0.9500
C42 H42 0.9500
C43 C48 1.387(8)
C43 C44 1.407(8)
C44 C45 1.376(9)
C44 H44 0.9500
C45 C46 1.367(11)
C45 H45 0.9500
C46 C47 1.360(11)
C46 H46 0.9500
C47 C48 1.362(9)
C47 H47 0.9500
C48 H48 0.9500
Zn1 C49 2.008(13)
Zn1 Br2B 2.17(2)
Zn1 Br4 2.348(14)
Zn1 Br3 2.4589(9)
Zn1 Br1 2.5097(8)
Zn1 Br2A 2.512(3)
C49 C50 1.588(17)
C49 H49A 0.9900
C49 H49B 0.9900
C50 H50A 0.9800
C50 H50B 0.9800
C50 H50C 0.9800

loop_
_geom_torsion_atom_site_label_1
_geom_torsion_atom_site_label_2
_geom_torsion_atom_site_label_3
_geom_torsion_atom_site_label_4
_geom_torsion
C7 P1 C1 C2 146.5(5)
C19 P1 C1 C2 26.2(5)
C13 P1 C1 C2 -94.0(5)
C7 P1 C1 C6 -34.7(5)
C19 P1 C1 C6 -155.0(5)
C13 P1 C1 C6 84.8(5)
C6 C1 C2 C3 1.7(9)
P1 C1 C2 C3 -179.5(5)
C1 C2 C3 C4 -0.9(10)
C2 C3 C4 C5 -0.3(10)
C3 C4 C5 C6 0.9(10)
C2 C1 C6 C5 -1.1(9)
P1 C1 C6 C5 -179.9(5)
C4 C5 C6 C1 -0.1(10)
C19 P1 C7 C8 19.4(5)
C13 P1 C7 C8 140.5(4)
C1 P1 C7 C8 -99.4(5)
C19 P1 C7 C12 -164.4(5)
C13 P1 C7 C12 -43.2(5)
C1 P1 C7 C12 76.9(5)
C12 C7 C8 C9 1.0(8)
P1 C7 C8 C9 177.3(5)
C7 C8 C9 C10 -2.3(9)
C8 C9 C10 C11 1.5(10)
C9 C10 C11 C12 0.5(10)
C10 C11 C12 C7 -1.7(10)
C8 C7 C12 C11 1.0(9)
P1 C7 C12 C11 -175.4(5)
C7 P1 C13 C18 136.2(4)
C19 P1 C13 C18 -102.4(5)
C1 P1 C13 C18 16.6(5)
C7 P1 C13 C14 -46.3(5)
C19 P1 C13 C14 75.1(5)
C1 P1 C13 C14 -165.9(4)
C18 C13 C14 C15 0.8(8)
P1 C13 C14 C15 -176.7(4)
C13 C14 C15 C16 -2.1(8)
C14 C15 C16 C17 2.5(9)
C15 C16 C17 C18 -1.5(9)
C16 C17 C18 C13 0.2(9)
C14 C13 C18 C17 0.1(8)
P1 C13 C18 C17 177.6(4)
C7 P1 C19 C20 99.7(5)
C13 P1 C19 C20 -20.7(5)
C1 P1 C19 C20 -140.9(4)
C7 P1 C19 C24 -80.1(5)
C13 P1 C19 C24 159.5(4)
C1 P1 C19 C24 39.3(5)
C24 C19 C20 C21 0.2(9)
P1 C19 C20 C21 -179.6(5)
C19 C20 C21 C22 -0.9(10)
C20 C21 C22 C23 0.3(10)
C21 C22 C23 C24 1.0(9)
C22 C23 C24 C19 -1.8(9)
C20 C19 C24 C23 1.2(8)
P1 C19 C24 C23 -179.0(4)
C37 P2 C25 C26 -99.7(4)
C43 P2 C25 C26 20.3(5)
C31 P2 C25 C26 142.2(4)
C37 P2 C25 C30 78.0(4)
C43 P2 C25 C30 -162.0(4)
C31 P2 C25 C30 -40.1(5)
C30 C25 C26 C27 -0.1(7)
P2 C25 C26 C27 177.5(4)
C25 C26 C27 C28 1.1(8)
C26 C27 C28 C29 -1.5(9)
C27 C28 C29 C30 0.9(9)
C28 C29 C30 C25 0.0(8)
C26 C25 C30 C29 -0.4(8)
P2 C25 C30 C29 -178.0(4)
C37 P2 C31 C32 147.9(5)
C43 P2 C31 C32 27.2(6)
C25 P2 C31 C32 -92.0(5)
C37 P2 C31 C36 -35.8(5)
C43 P2 C31 C36 -156.5(5)
C25 P2 C31 C36 84.3(5)
C36 C31 C32 C33 -0.4(10)
P2 C31 C32 C33 175.9(5)
C31 C32 C33 C34 -0.6(12)
C32 C33 C34 C35 0.8(12)
C33 C34 C35 C36 -0.1(11)
C34 C35 C36 C31 -0.9(11)
C32 C31 C36 C35 1.1(10)
P2 C31 C36 C35 -175.3(5)
C43 P2 C37 C38 -123.7(5)
C25 P2 C37 C38 -5.3(6)
C31 P2 C37 C38 114.4(5)
C43 P2 C37 C42 56.3(5)
C25 P2 C37 C42 174.8(4)
C31 P2 C37 C42 -65.6(5)
C42 C37 C38 C39 -1.1(9)
P2 C37 C38 C39 179.0(5)
C37 C38 C39 C40 1.0(11)
C38 C39 C40 C41 -1.4(12)
C39 C40 C41 C42 1.9(11)
C40 C41 C42 C37 -2.0(10)
C38 C37 C42 C41 1.6(9)
P2 C37 C42 C41 -178.5(5)
C37 P2 C43 C48 -178.9(4)
C25 P2 C43 C48 60.8(5)
C31 P2 C43 C48 -59.8(5)
C37 P2 C43 C44 4.6(5)
C25 P2 C43 C44 -115.7(5)
C31 P2 C43 C44 123.7(5)
C48 C43 C44 C45 1.2(9)
P2 C43 C44 C45 177.7(5)
C43 C44 C45 C46 0.0(10)
C44 C45 C46 C47 -1.2(12)
C45 C46 C47 C48 1.2(12)
C46 C47 C48 C43 0.0(11)
C44 C43 C48 C47 -1.2(9)
P2 C43 C48 C47 -177.8(5)
Br2B Zn1 C49 C50 -159.1(10)
Br4 Zn1 C49 C50 19(2)
Br3 Zn1 C49 C50 82.6(8)
Br1 Zn1 C49 C50 -38.6(9)
Br2A Zn1 C49 C50 -157.4(7)
